data_1571223
loop_
_publ_author_name
'M Zahir, F Zahra'
'Hay, Moya A.'
'Janetzki, Jett T.'
'Gable, Robert W.'
'Goerigk, Lars'
'Boskovic, Colette'

_publ_section_title
;
 Predicting valence tautomerism in diverse cobalt-dioxolene complexes:
 elucidation of the role of ligands and solvent.
;
_journal_issue 15
_journal_name_full 'Chemical science'
_journal_page_first 5694
_journal_page_last 5710
_journal_paper_doi 10.1039/d3sc04493a
_journal_volume 15
_journal_year 2024
_chemical_absolute_configuration ad
_chemical_formula_moiety 'C26 H26 Co N4 O2, C24 H20 B'
_chemical_formula_sum 'C50 H46 B Co N4 O2'
_chemical_formula_weight 804.65
_space_group_crystal_system orthorhombic
_space_group_IT_number 33
_space_group_name_Hall 'P 2c -2n'
_space_group_name_H-M_alt 'P n a 21'
_atom_sites_solution_hydrogens geom
_atom_sites_solution_primary dual
_audit_creation_date 2023-05-08
_audit_creation_method
;
Olex2 1.5
(compiled 2023.03.06 svn.rbb2c1857 for OlexSys, GUI svn.r6748)
;
_audit_update_record
;
2023-08-08 deposited with the CCDC.	2024-03-11 downloaded from the CCDC.
;
_cell_angle_alpha 90
_cell_angle_beta 90
_cell_angle_gamma 90
_cell_formula_units_Z 8
_cell_length_a 30.090(6)
_cell_length_b 10.040(2)
_cell_length_c 27.930(6)
_cell_measurement_reflns_used 2244
_cell_measurement_temperature 371.6(2)
_cell_measurement_theta_max 18.69
_cell_measurement_theta_min 1.54
_cell_volume 8438(3)
_computing_cell_refinement 'XDS (Kabsch, 1993)'
_computing_data_collection 'AS QEGUI'
_computing_data_reduction 'XDS (Kabsch, 1993)'
_computing_molecular_graphics 'Olex2 1.5 (Dolomanov et al., 2009)'
_computing_publication_material 'Olex2 1.5 (Dolomanov et al., 2009)'
_computing_structure_refinement 'SHELXL 2019/3 (Sheldrick, 2015)'
_computing_structure_solution 'user input'
_diffrn_ambient_temperature 371.6(2)
_diffrn_measured_fraction_theta_full 1.000
_diffrn_measured_fraction_theta_max 0.920
_diffrn_measurement_device_type 'Dectris Eiger2 9M'
_diffrn_measurement_method 'Omega Scan'
_diffrn_radiation_monochromator 'Silicon Double Crystal'
_diffrn_radiation_type Synchrotron
_diffrn_radiation_wavelength 0.71075
_diffrn_reflns_av_R_equivalents 0.0396
_diffrn_reflns_av_unetI/netI 0.0238
_diffrn_reflns_Laue_measured_fraction_full 1.000
_diffrn_reflns_Laue_measured_fraction_max 0.920
_diffrn_reflns_limit_h_max 40
_diffrn_reflns_limit_h_min -40
_diffrn_reflns_limit_k_max 12
_diffrn_reflns_limit_k_min -13
_diffrn_reflns_limit_l_max 38
_diffrn_reflns_limit_l_min -37
_diffrn_reflns_number 164000
_diffrn_reflns_point_group_measured_fraction_full 1.000
_diffrn_reflns_point_group_measured_fraction_max 0.897
_diffrn_reflns_theta_full 25.243
_diffrn_reflns_theta_max 29.303
_diffrn_reflns_theta_min 1.354
_diffrn_source 'MX1 Beamline Australian Synchrotron'
_exptl_absorpt_coefficient_mu 0.452
_exptl_absorpt_correction_T_max 0.4320
_exptl_absorpt_correction_T_min 0.3498
_exptl_absorpt_correction_type multi-scan
_exptl_absorpt_process_details 'XDS (Kabsch, 2010)'
_exptl_crystal_colour yellow
_exptl_crystal_colour_primary yellow
_exptl_crystal_density_diffrn 1.267
_exptl_crystal_density_method 'not measured'
_exptl_crystal_description 'Plate like flakes'
_exptl_crystal_F_000 3376
_exptl_crystal_recrystallization_method 'grown by solvent diffusion of hexane into dichloromethane'
_exptl_crystal_size_max 0.009
_exptl_crystal_size_mid 0.004
_exptl_crystal_size_min 0.001
_refine_diff_density_max 0.284
_refine_diff_density_min -0.115
_refine_diff_density_rms 0.029
_refine_ls_abs_structure_details
;
 Refined as an inversion twin.
;
_refine_ls_abs_structure_Flack 0.382(17)
_refine_ls_extinction_method none
_refine_ls_goodness_of_fit_ref 0.979
_refine_ls_hydrogen_treatment constr
_refine_ls_matrix_type full
_refine_ls_number_parameters 1061
_refine_ls_number_reflns 20703
_refine_ls_number_restraints 2
_refine_ls_restrained_S_all 0.979
_refine_ls_R_factor_all 0.1085
_refine_ls_R_factor_gt 0.0470
_refine_ls_shift/su_max 0.001
_refine_ls_shift/su_mean 0.000
_refine_ls_structure_factor_coef Fsqd
_refine_ls_weighting_details 'w=1/[\s^2^(Fo^2^)+(0.0795P)^2^+0.2801P] where P=(Fo^2^+2Fc^2^)/3'
_refine_ls_weighting_scheme calc
_refine_ls_wR_factor_gt 0.1280
_refine_ls_wR_factor_ref 0.1622
_reflns_Friedel_coverage 0.913
_reflns_Friedel_fraction_full 1.000
_reflns_Friedel_fraction_max 0.873
_reflns_number_gt 9684
_reflns_number_total 20703
_reflns_threshold_expression 'I > 2\s(I)'
_cod_data_source_file d3sc04493a3.cif
_cod_data_source_block zz1-006-dcm-hex-370-xi
_cod_depositor_comments 'Adding full bibliography for 1571222--1571238.cif.'
_cod_database_code 1571223
_shelx_shelxl_version_number 2019/3
_shelx_space_group_comment
;
The symmetry employed for this shelxl refinement is uniquely defined
by the following loop, which should always be used as a source of
symmetry information in preference to the above space-group names.
They are only intended as comments.
;
_exptl_absorpt_special_details
;
XDS does not report the values of _exptl_absorpt_correction_T_min and
_exptl_absorpt_correction_T_max.  Even though the data was processed by XDS
the values of the absorption corrections reported by SADABS are reported.
;
_olex2_refinement_description
;
1. Twinned data refinement
 Scales: 0.618(17)
 0.382(17)
2. Fixed Uiso
 At 1.2 times of:
  All C(H) groups, All C(H,H) groups
 At 1.5 times of:
  All C(H,H,H) groups
3. Restrained distances
 C18B-C26C
 1.5 with sigma of 0.001
4. Others
 Sof(H7B)=Sof(C26C)=Sof(H26D)=Sof(H26E)=Sof(H26F)=1-FVAR(1)
 Sof(H18B)=Sof(C26B)=Sof(H26A)=Sof(H26B)=Sof(H26C)=FVAR(1)
5.a Secondary CH2 refined with riding coordinates:
 C13B(H13A,H13B), C13A(H13C,H13D), C12B(H12A,H12B), C19A(H19C,H19D), C19B(H19A,
 H19B), C12A(H12C,H12D)
5.b Aromatic/amide H refined with riding coordinates:
 C17B(H17B), C32B(H32B), C42B(H42B), C31B(H31B), C46A(H46A), C38B(H38B),
 C43B(H43B), C29A(H29A), C24A(H24A), C16B(H16B), C44B(H44B), C21A(H21A),
 C28A(H28A), C15A(H15A), C45B(H45B), C34A(H34A), C38A(H38A), C44A(H44A),
 C49B(H49B), C37B(H37B), C30A(H30A), C36B(H36B), C46B(H46B), C30B(H30B),
 C10A(H10A), C43A(H43A), C36A(H36A), C35B(H35B), C32A(H32A), C17A(H17A),
 C48B(H48B), C47A(H47A), C3B(H3B), C34B(H34B), C9A(H9A), C18B(H18B), C50A(H50A),
  C37A(H37A), C41B(H41B), C15B(H15B), C31A(H31A), C40B(H40B), C16A(H16A),
 C28B(H28B), C23B(H23B), C22A(H22A), C29B(H29B), C49A(H49A), C9B(H9B),
 C10B(H10B), C47B(H47B), C4B(H4B), C6A(H6A), C48A(H48A), C3A(H3A), C6B(H6B),
 C4A(H4A), C8B(H8B), C7B(H7B), C35A(H35A), C40A(H40A), C5A(H5A), C42A(H42A),
 C8A(H8A), C5B(H5B), C21B(H21B), C23A(H23A), C22B(H22B), C41A(H41A)
5.c Idealised Me refined as rotating group:
 C25A(H25D,H25E,H25F), C25B(H25A,H25B,H25C), C26A(H26G,H26H,H26I), C26B(H26A,
 H26B,H26C), C26C(H26D,H26E,H26F)
;
_olex2_submission_special_instructions 'No special instructions were received'

loop_
_space_group_symop_operation_xyz
'x, y, z'
'-x, -y, z+1/2'
'x+1/2, -y+1/2, z'
'-x+1/2, y+1/2, z+1/2'

loop_
_atom_site_label
_atom_site_type_symbol
_atom_site_fract_x
_atom_site_fract_y
_atom_site_fract_z
_atom_site_U_iso_or_equiv
_atom_site_adp_type
_atom_site_occupancy
_atom_site_site_symmetry_order
_atom_site_calc_flag
_atom_site_refinement_flags_posn
_atom_site_refinement_flags_adp
_atom_site_refinement_flags_occupancy
_atom_site_disorder_assembly
_atom_site_disorder_group
Co1A Co 0.52527(2) 0.46089(9) 0.60837(3) 0.1191(3) Uani 1 1 d . . . . .
Co1B Co 0.72860(2) 0.52704(8) 0.39207(3) 0.1146(3) Uani 1 1 d . . . . .
O1B O 0.73213(15) 0.6764(5) 0.43347(17) 0.1390(14) Uani 1 1 d . . . . .
O2A O 0.52348(18) 0.3086(7) 0.5675(2) 0.1562(18) Uani 1 1 d . . . . .
O1A O 0.56894(18) 0.3706(6) 0.6440(2) 0.1567(18) Uani 1 1 d . . . . .
N4B N 0.77322(14) 0.4324(5) 0.43128(15) 0.1021(11) Uani 1 1 d . . . . .
N3B N 0.68568(16) 0.4318(5) 0.4384(2) 0.1226(15) Uani 1 1 d . . . . .
N2A N 0.52447(15) 0.6203(6) 0.64810(18) 0.1121(14) Uani 1 1 d . . . . .
N1A N 0.4698(2) 0.3887(6) 0.6413(2) 0.1339(17) Uani 1 1 d . . . . .
O2B O 0.68637(19) 0.6246(7) 0.3572(2) 0.166(2) Uani 1 1 d . . . . .
N3A N 0.56857(16) 0.5582(5) 0.5623(2) 0.1171(14) Uani 1 1 d . . . . .
N4A N 0.48062(14) 0.5547(5) 0.56855(16) 0.1108(13) Uani 1 1 d . . . . .
N2B N 0.72835(15) 0.3659(5) 0.35135(18) 0.1111(14) Uani 1 1 d . . . . .
N1B N 0.7827(2) 0.5971(6) 0.3586(2) 0.1322(16) Uani 1 1 d . . . . .
C33A C 0.30263(18) 1.0040(5) 0.63424(19) 0.0986(14) Uani 1 1 d . . . . .
C17B C 0.7045(3) 0.2209(10) 0.2907(3) 0.146(2) Uani 1 1 d . . . . .
H17B H 0.687123 0.206131 0.263670 0.175 Uiso 1 1 calc R U . . .
C27B C 0.45610(19) 0.2335(6) 0.3820(3) 0.1117(18) Uani 1 1 d . . . . .
C32B C 0.4643(2) 0.1337(6) 0.3486(3) 0.134(2) Uani 1 1 d . . . . .
H32B H 0.446490 0.129745 0.321435 0.160 Uiso 1 1 calc R U . . .
C42B C 0.3332(3) 0.3130(14) 0.2460(3) 0.163(3) Uani 1 1 d . . . . .
H42B H 0.315118 0.301755 0.219262 0.196 Uiso 1 1 calc R U . . .
C31B C 0.4979(4) 0.0399(9) 0.3537(5) 0.173(4) Uani 1 1 d . . . . .
H31B H 0.502554 -0.024423 0.330272 0.207 Uiso 1 1 calc R U . . .
C46A C 0.3846(2) 0.7223(8) 0.6819(3) 0.132(2) Uani 1 1 d . . . . .
H46A H 0.379835 0.653751 0.660130 0.159 Uiso 1 1 calc R U . . .
C20A C 0.49946(18) 0.7178(7) 0.6319(2) 0.1069(16) Uani 1 1 d . . . . .
C38B C 0.4915(2) 0.4744(7) 0.3345(2) 0.1230(18) Uani 1 1 d . . . . .
H38B H 0.493533 0.397791 0.315911 0.148 Uiso 1 1 calc R U . . .
C43B C 0.3558(3) 0.4306(11) 0.2541(2) 0.147(3) Uani 1 1 d . . . . .
H43B H 0.351936 0.501794 0.233245 0.176 Uiso 1 1 calc R U . . .
C27A C 0.36826(18) 0.8900(5) 0.58135(18) 0.0980(13) Uani 1 1 d . . . . .
C2B C 0.6811(3) 0.7439(11) 0.3767(4) 0.152(3) Uani 1 1 d . . . . .
C29A C 0.4282(2) 1.0168(7) 0.5436(3) 0.132(2) Uani 1 1 d . . . . .
H29A H 0.447967 1.088000 0.544754 0.158 Uiso 1 1 calc R U . . .
C13B C 0.78073(19) 0.2994(7) 0.4117(2) 0.1142(16) Uani 1 1 d . . . . .
H13A H 0.774304 0.234128 0.436312 0.137 Uiso 1 1 calc R U . . .
H13B H 0.811893 0.290825 0.403340 0.137 Uiso 1 1 calc R U . . .
C24A C 0.5481(2) 0.6386(8) 0.6887(2) 0.133(2) Uani 1 1 d . . . . .
H24A H 0.565056 0.568527 0.700521 0.159 Uiso 1 1 calc R U . . .
C16B C 0.7295(3) 0.1214(9) 0.3086(3) 0.150(3) Uani 1 1 d . . . . .
H16B H 0.729655 0.037951 0.294154 0.180 Uiso 1 1 calc R U . . .
C44B C 0.3840(2) 0.4439(7) 0.2927(2) 0.1244(18) Uani 1 1 d . . . . .
H44B H 0.399397 0.523435 0.296597 0.149 Uiso 1 1 calc R U . . .
C21A C 0.4977(2) 0.8388(8) 0.6543(3) 0.129(2) Uani 1 1 d . . . . .
H21A H 0.480221 0.907182 0.642067 0.154 Uiso 1 1 calc R U . . .
C28A C 0.3989(2) 0.9953(6) 0.5816(2) 0.1121(16) Uani 1 1 d . . . . .
H28A H 0.399664 1.052513 0.607762 0.135 Uiso 1 1 calc R U . . .
C33B C 0.45650(19) 0.4835(5) 0.36650(19) 0.1020(14) Uani 1 1 d . . . . .
C45A C 0.36487(19) 0.8436(6) 0.6743(2) 0.1025(14) Uani 1 1 d . . . . .
C15A C 0.5680(3) 0.6693(8) 0.4870(3) 0.159(3) Uani 1 1 d . . . . .
H15A H 0.552694 0.695838 0.459722 0.191 Uiso 1 1 calc R U . . .
C45B C 0.35817(19) 0.4884(6) 0.4184(2) 0.1102(15) Uani 1 1 d . . . . .
H45B H 0.357584 0.542644 0.391433 0.132 Uiso 1 1 calc R U . . .
C39B C 0.39030(19) 0.3415(6) 0.32622(19) 0.1069(16) Uani 1 1 d . . . . .
C34A C 0.2710(3) 1.0045(7) 0.6707(3) 0.141(3) Uani 1 1 d . . . . .
H34A H 0.270626 0.933712 0.692170 0.170 Uiso 1 1 calc R U . . .
C38A C 0.30175(18) 1.1155(6) 0.6064(2) 0.1155(16) Uani 1 1 d . . . . .
H38A H 0.321868 1.121136 0.581167 0.139 Uiso 1 1 calc R U . . .
C44A C 0.2716(2) 0.7518(7) 0.5768(3) 0.135(2) Uani 1 1 d . . . . .
H44A H 0.277570 0.813608 0.552883 0.162 Uiso 1 1 calc R U . . .
C49B C 0.38572(19) 0.3034(6) 0.4600(2) 0.1081(15) Uani 1 1 d . . . . .
H49B H 0.404566 0.230347 0.462730 0.130 Uiso 1 1 calc R U . . .
C37B C 0.5230(2) 0.5699(8) 0.3283(3) 0.137(2) Uani 1 1 d . . . . .
H37B H 0.545887 0.556579 0.306403 0.165 Uiso 1 1 calc R U . . .
C1B C 0.7061(2) 0.7760(9) 0.4167(3) 0.132(2) Uani 1 1 d . . . . .
C20B C 0.7074(2) 0.3904(7) 0.4779(2) 0.1223(18) Uani 1 1 d . . . . .
C30A C 0.3709(2) 0.8081(6) 0.5417(2) 0.1132(16) Uani 1 1 d . . . . .
H30A H 0.351986 0.734839 0.540176 0.136 Uiso 1 1 calc R U . . .
C14A C 0.5473(2) 0.6001(7) 0.5230(2) 0.1226(18) Uani 1 1 d . . . . .
C36B C 0.5212(2) 0.6827(8) 0.3535(3) 0.133(2) Uani 1 1 d . . . . .
H36B H 0.542684 0.748420 0.349716 0.160 Uiso 1 1 calc R U . . .
C50B C 0.38809(18) 0.3831(5) 0.41896(19) 0.1006(13) Uani 1 1 d . . . . .
C13A C 0.4999(2) 0.5605(8) 0.5198(2) 0.131(2) Uani 1 1 d . . . . .
H13C H 0.483748 0.624632 0.500529 0.157 Uiso 1 1 calc R U . . .
H13D H 0.497510 0.474008 0.504539 0.157 Uiso 1 1 calc R U . . .
C11B C 0.8198(2) 0.5780(6) 0.3850(3) 0.1270(19) Uani 1 1 d . . . . .
C12B C 0.8143(2) 0.5149(7) 0.4319(3) 0.1267(19) Uani 1 1 d . . . . .
H12A H 0.812070 0.582524 0.456529 0.152 Uiso 1 1 calc R U . . .
H12B H 0.839842 0.459279 0.438867 0.152 Uiso 1 1 calc R U . . .
C11A C 0.4326(2) 0.4151(7) 0.6157(3) 0.1310(19) Uani 1 1 d . . . . .
C46B C 0.3291(2) 0.5182(6) 0.4555(3) 0.1224(18) Uani 1 1 d . . . . .
H46B H 0.310388 0.591767 0.453562 0.147 Uiso 1 1 calc R U . . .
C14B C 0.75355(19) 0.2682(6) 0.3688(2) 0.1018(16) Uani 1 1 d . . . . .
C30B C 0.5237(3) 0.0435(10) 0.3934(7) 0.182(5) Uani 1 1 d . . . . .
H30B H 0.546406 -0.018568 0.397016 0.218 Uiso 1 1 calc R U . . .
C19A C 0.4730(2) 0.6911(7) 0.5873(2) 0.1223(18) Uani 1 1 d . . . . .
H19C H 0.441676 0.702460 0.594230 0.147 Uiso 1 1 calc R U . . .
H19D H 0.481192 0.755475 0.562960 0.147 Uiso 1 1 calc R U . . .
C10A C 0.3915(3) 0.3834(9) 0.6319(4) 0.164(3) Uani 1 1 d . . . . .
H10A H 0.366698 0.405389 0.613587 0.197 Uiso 1 1 calc R U . . .
C43A C 0.2377(3) 0.6624(12) 0.5693(5) 0.173(4) Uani 1 1 d . . . . .
H43A H 0.221966 0.663118 0.540698 0.208 Uiso 1 1 calc R U . . .
C36A C 0.2417(3) 1.2144(8) 0.6481(3) 0.139(2) Uani 1 1 d . . . . .
H36A H 0.221570 1.283659 0.652431 0.167 Uiso 1 1 calc R U . . .
C35B C 0.4863(3) 0.6996(7) 0.3857(3) 0.138(2) Uani 1 1 d . . . . .
H35B H 0.483855 0.778220 0.403140 0.166 Uiso 1 1 calc R U . . .
C32A C 0.4282(3) 0.9351(11) 0.5050(3) 0.149(3) Uani 1 1 d . . . . .
H32A H 0.447188 0.950938 0.479365 0.178 Uiso 1 1 calc R U . . .
C17A C 0.6338(3) 0.6587(11) 0.5302(4) 0.164(3) Uani 1 1 d . . . . .
H17A H 0.664122 0.675382 0.532959 0.196 Uiso 1 1 calc R U . . .
C7A C 0.4651(4) 0.3277(9) 0.6848(3) 0.167(3) Uani 1 1 d . . . . .
C48B C 0.3558(3) 0.3306(9) 0.4969(2) 0.130(2) Uani 1 1 d . . . . .
H48B H 0.354663 0.274443 0.523377 0.155 Uiso 1 1 calc R U . . .
C47A C 0.4122(3) 0.6990(10) 0.7227(4) 0.152(3) Uani 1 1 d . . . . .
H47A H 0.424544 0.615354 0.727831 0.182 Uiso 1 1 calc R U . . .
C3B C 0.6508(3) 0.8399(13) 0.3570(5) 0.187(4) Uani 1 1 d . . . . .
H3B H 0.634185 0.820671 0.329808 0.225 Uiso 1 1 calc R U . . .
C2A C 0.5504(3) 0.2158(10) 0.5850(4) 0.141(2) Uani 1 1 d . . . . .
C34B C 0.45545(18) 0.6002(6) 0.3917(2) 0.1137(15) Uani 1 1 d . . . . .
H34B H 0.432798 0.612917 0.413837 0.136 Uiso 1 1 calc R U . . .
C9A C 0.3859(5) 0.3209(12) 0.6739(5) 0.196(5) Uani 1 1 d . . . . .
H9A H 0.357728 0.297561 0.684598 0.235 Uiso 1 1 calc R U . . .
C18B C 0.7044(3) 0.3429(8) 0.3119(3) 0.142(2) Uani 1 1 d D . . . .
H18B H 0.687438 0.411196 0.298796 0.170 Uiso 0.629(19) 1 calc R U P A 1
C24B C 0.6420(3) 0.4002(9) 0.4340(3) 0.157(3) Uani 1 1 d . . . . .
C50A C 0.3750(2) 0.9392(7) 0.7073(2) 0.128(2) Uani 1 1 d . . . . .
H50A H 0.362821 1.023534 0.703055 0.154 Uiso 1 1 calc R U . . .
C18A C 0.6124(2) 0.5914(8) 0.5664(3) 0.139(2) Uani 1 1 d . . . . .
C19B C 0.7544(2) 0.4282(7) 0.47995(19) 0.1181(16) Uani 1 1 d . . . . .
H19A H 0.770627 0.364152 0.499196 0.142 Uiso 1 1 calc R U . . .
H19B H 0.757288 0.514974 0.494885 0.142 Uiso 1 1 calc R U . . .
C37A C 0.2728(2) 1.2204(7) 0.6133(3) 0.133(2) Uani 1 1 d . . . . .
H37A H 0.274698 1.295466 0.593867 0.159 Uiso 1 1 calc R U . . .
C41B C 0.3385(3) 0.2127(11) 0.2795(3) 0.152(3) Uani 1 1 d . . . . .
H41B H 0.322709 0.133723 0.276082 0.182 Uiso 1 1 calc R U . . .
C15B C 0.7547(2) 0.1453(8) 0.3485(3) 0.1279(19) Uani 1 1 d . . . . .
H15B H 0.772276 0.078360 0.361582 0.154 Uiso 1 1 calc R U . . .
C31A C 0.3998(3) 0.8288(8) 0.5043(2) 0.131(2) Uani 1 1 d . . . . .
H31A H 0.400041 0.770375 0.478517 0.157 Uiso 1 1 calc R U . . .
C40B C 0.3661(2) 0.2272(8) 0.3167(3) 0.123(2) Uani 1 1 d . . . . .
H40B H 0.369237 0.155710 0.337647 0.148 Uiso 1 1 calc R U . . .
C16A C 0.6134(4) 0.6986(12) 0.4931(6) 0.199(5) Uani 1 1 d . . . . .
H16A H 0.628430 0.747351 0.469832 0.238 Uiso 1 1 calc R U . . .
C28B C 0.4835(2) 0.2299(7) 0.4230(4) 0.144(3) Uani 1 1 d . . . . .
H28B H 0.478827 0.292129 0.447179 0.173 Uiso 1 1 calc R U . . .
C23B C 0.6209(3) 0.3309(10) 0.4732(5) 0.169(3) Uani 1 1 d . . . . .
H23B H 0.590611 0.313072 0.471878 0.202 Uiso 1 1 calc R U . . .
C22A C 0.5226(3) 0.8580(8) 0.6961(3) 0.142(2) Uani 1 1 d . . . . .
H22A H 0.521957 0.938912 0.712298 0.170 Uiso 1 1 calc R U . . .
C29B C 0.5170(3) 0.1371(10) 0.4285(5) 0.172(4) Uani 1 1 d . . . . .
H29B H 0.534818 0.138115 0.455633 0.206 Uiso 1 1 calc R U . . .
C49A C 0.4026(3) 0.9187(9) 0.7470(3) 0.143(2) Uani 1 1 d . . . . .
H49A H 0.408436 0.987530 0.768382 0.172 Uiso 1 1 calc R U . . .
C12A C 0.4404(2) 0.4730(8) 0.5684(3) 0.139(2) Uani 1 1 d . . . . .
H12C H 0.443505 0.402354 0.544915 0.167 Uiso 1 1 calc R U . . .
H12D H 0.415152 0.527445 0.559255 0.167 Uiso 1 1 calc R U . . .
C25A C 0.5047(5) 0.2949(15) 0.7148(4) 0.245(7) Uani 1 1 d . . . . .
H25D H 0.524777 0.240282 0.696734 0.367 Uiso 1 1 calc R U . . .
H25E H 0.495296 0.247735 0.742934 0.367 Uiso 1 1 calc R U . . .
H25F H 0.519418 0.375759 0.724036 0.367 Uiso 1 1 calc R U . . .
C9B C 0.8635(5) 0.6834(13) 0.3234(6) 0.220(7) Uani 1 1 d . . . . .
H9B H 0.890246 0.711803 0.310162 0.264 Uiso 1 1 calc R U . . .
C10B C 0.8617(3) 0.6181(8) 0.3700(4) 0.163(3) Uani 1 1 d . . . . .
H10B H 0.886975 0.604180 0.388464 0.196 Uiso 1 1 calc R U . . .
C47B C 0.3285(2) 0.4374(9) 0.4948(3) 0.135(2) Uani 1 1 d . . . . .
H47B H 0.309390 0.455847 0.520144 0.161 Uiso 1 1 calc R U . . .
C4B C 0.6471(4) 0.9602(15) 0.3794(6) 0.206(6) Uani 1 1 d . . . . .
H4B H 0.627026 1.022876 0.367847 0.247 Uiso 1 1 calc R U . . .
C39A C 0.29720(19) 0.7553(5) 0.6177(3) 0.1053(16) Uani 1 1 d . . . . .
C1A C 0.5753(3) 0.2498(10) 0.6259(4) 0.150(3) Uani 1 1 d . . . . .
C6A C 0.6039(3) 0.1573(12) 0.6464(4) 0.183(3) Uani 1 1 d . . . . .
H6A H 0.619880 0.179586 0.673806 0.219 Uiso 1 1 calc R U . . .
C48A C 0.4201(3) 0.7984(13) 0.7534(3) 0.156(3) Uani 1 1 d . . . . .
H48A H 0.438212 0.783132 0.779783 0.187 Uiso 1 1 calc R U . . .
C3A C 0.5551(4) 0.0876(13) 0.5656(5) 0.189(4) Uani 1 1 d . . . . .
H3A H 0.538548 0.063610 0.538811 0.226 Uiso 1 1 calc R U . . .
C6B C 0.7016(3) 0.9001(10) 0.4378(4) 0.158(3) Uani 1 1 d . . . . .
H6B H 0.718376 0.922091 0.464659 0.190 Uiso 1 1 calc R U . . .
C4A C 0.5838(5) -0.0031(14) 0.5857(7) 0.211(6) Uani 1 1 d . . . . .
H4A H 0.586665 -0.087613 0.572413 0.253 Uiso 1 1 calc R U . . .
C8B C 0.8257(6) 0.6999(14) 0.3011(6) 0.236(7) Uani 1 1 d . . . . .
H8B H 0.826801 0.745277 0.272043 0.283 Uiso 1 1 calc R U . . .
C7B C 0.7848(4) 0.6579(10) 0.3158(4) 0.187(4) Uani 1 1 d . . . . .
H7B H 0.759632 0.670682 0.297079 0.224 Uiso 0.371(19) 1 calc R U P A 2
C35A C 0.2404(3) 1.1051(8) 0.6764(3) 0.158(3) Uani 1 1 d . . . . .
H35A H 0.218719 1.097908 0.699960 0.190 Uiso 1 1 calc R U . . .
C40A C 0.2842(3) 0.6636(7) 0.6512(3) 0.141(2) Uani 1 1 d . . . . .
H40A H 0.299432 0.659214 0.680091 0.169 Uiso 1 1 calc R U . . .
C5A C 0.6088(4) 0.0318(15) 0.6262(8) 0.227(7) Uani 1 1 d . . . . .
H5A H 0.628610 -0.028957 0.639472 0.272 Uiso 1 1 calc R U . . .
C42A C 0.2274(3) 0.5721(12) 0.6044(8) 0.199(6) Uani 1 1 d . . . . .
H42A H 0.205129 0.509052 0.599847 0.239 Uiso 1 1 calc R U . . .
C8A C 0.4233(6) 0.2922(9) 0.7008(4) 0.197(5) Uani 1 1 d . . . . .
H8A H 0.420192 0.248503 0.729937 0.236 Uiso 1 1 calc R U . . .
B2 B 0.4225(2) 0.3581(6) 0.3738(2) 0.1010(16) Uani 1 1 d . . . . .
C25B C 0.6171(3) 0.4341(11) 0.3922(5) 0.217(5) Uani 1 1 d . . . . .
H25A H 0.621935 0.526188 0.384518 0.325 Uiso 1 1 calc R U . . .
H25B H 0.586095 0.419319 0.398074 0.325 Uiso 1 1 calc R U . . .
H25C H 0.626669 0.379578 0.365892 0.325 Uiso 1 1 calc R U . . .
C26A C 0.6381(3) 0.5545(11) 0.6099(4) 0.181(3) Uani 1 1 d . . . . .
H26G H 0.626433 0.601352 0.637108 0.272 Uiso 1 1 calc R U . . .
H26H H 0.668767 0.577902 0.605497 0.272 Uiso 1 1 calc R U . . .
H26I H 0.635726 0.460263 0.615246 0.272 Uiso 1 1 calc R U . . .
C5B C 0.6724(4) 0.9901(11) 0.4188(6) 0.185(4) Uani 1 1 d . . . . .
H5B H 0.669714 1.073627 0.432892 0.222 Uiso 1 1 calc R U . . .
C21B C 0.6884(3) 0.3198(9) 0.5143(3) 0.164(3) Uani 1 1 d . . . . .
H21B H 0.705096 0.291761 0.540452 0.197 Uiso 1 1 calc R U . . .
C23A C 0.5479(3) 0.7551(9) 0.7125(3) 0.142(2) Uani 1 1 d . . . . .
H23A H 0.565010 0.765380 0.739998 0.170 Uiso 1 1 calc R U . . .
C22B C 0.6444(4) 0.2920(12) 0.5114(5) 0.188(4) Uani 1 1 d . . . . .
H22B H 0.630507 0.245642 0.536034 0.226 Uiso 1 1 calc R U . . .
B1 B 0.3335(2) 0.8717(6) 0.6267(2) 0.0995(15) Uani 1 1 d . . . . .
C41A C 0.2492(4) 0.5775(10) 0.6434(6) 0.197(4) Uani 1 1 d . . . . .
H41A H 0.241147 0.520012 0.668015 0.236 Uiso 1 1 calc R U . . .
C26B C 0.7462(7) 0.655(2) 0.2798(5) 0.233(10) Uani 0.629(19) 1 d . . P A 1
H26A H 0.732808 0.568115 0.279854 0.350 Uiso 0.629(19) 1 calc R U P A 1
H26B H 0.757240 0.674456 0.248289 0.350 Uiso 0.629(19) 1 calc R U P A 1
H26C H 0.724429 0.720266 0.288659 0.350 Uiso 0.629(19) 1 calc R U P A 1
C26C C 0.6851(12) 0.4586(17) 0.2850(8) 0.24(2) Uani 0.371(19) 1 d D . P A 2
H26D H 0.655380 0.475049 0.295980 0.356 Uiso 0.371(19) 1 calc R U P A 2
H26E H 0.684609 0.438567 0.251406 0.356 Uiso 0.371(19) 1 calc R U P A 2
H26F H 0.703022 0.536319 0.290421 0.356 Uiso 0.371(19) 1 calc R U P A 2

loop_
_atom_site_aniso_label
_atom_site_aniso_U_11
_atom_site_aniso_U_22
_atom_site_aniso_U_33
_atom_site_aniso_U_23
_atom_site_aniso_U_13
_atom_site_aniso_U_12
Co1A 0.1054(5) 0.1513(7) 0.1007(5) -0.0232(5) -0.0063(4) 0.0111(4)
Co1B 0.1045(5) 0.1452(6) 0.0941(4) -0.0094(5) -0.0135(4) 0.0165(4)
O1B 0.136(3) 0.166(4) 0.115(3) -0.014(3) -0.010(2) 0.013(3)
O2A 0.141(4) 0.195(5) 0.133(4) -0.040(4) 0.004(3) -0.013(4)
O1A 0.143(4) 0.187(5) 0.140(4) -0.029(4) -0.015(3) 0.028(4)
N4B 0.092(3) 0.128(3) 0.086(2) -0.001(2) -0.009(2) 0.004(2)
N3B 0.091(3) 0.149(4) 0.127(4) -0.030(3) 0.003(3) 0.006(3)
N2A 0.097(3) 0.140(4) 0.099(3) -0.006(3) -0.011(2) 0.017(3)
N1A 0.158(5) 0.140(4) 0.104(3) -0.006(3) 0.012(3) 0.027(4)
O2B 0.153(4) 0.216(6) 0.129(4) -0.010(4) -0.045(3) 0.043(4)
N3A 0.099(3) 0.144(4) 0.108(3) -0.022(3) 0.005(3) 0.002(3)
N4A 0.092(3) 0.146(4) 0.095(3) -0.011(3) -0.003(2) 0.000(3)
N2B 0.104(3) 0.138(4) 0.092(3) -0.016(3) -0.014(2) 0.007(3)
N1B 0.162(5) 0.130(4) 0.105(3) 0.009(3) 0.008(3) 0.016(3)
C33A 0.107(3) 0.094(3) 0.095(3) 0.006(3) 0.013(3) -0.005(3)
C17B 0.158(6) 0.172(7) 0.108(5) -0.032(5) -0.021(5) -0.024(5)
C27B 0.105(4) 0.099(4) 0.131(6) 0.008(3) 0.007(4) -0.004(3)
C32B 0.151(5) 0.111(4) 0.139(5) 0.010(4) 0.028(4) 0.022(4)
C42B 0.118(5) 0.255(11) 0.116(6) -0.036(7) -0.006(4) 0.005(6)
C31B 0.166(8) 0.137(6) 0.215(11) 0.006(6) 0.045(7) 0.047(6)
C46A 0.133(5) 0.143(5) 0.120(5) 0.003(4) -0.002(4) 0.030(4)
C20A 0.090(3) 0.134(5) 0.097(4) -0.015(3) 0.003(3) 0.006(3)
C38B 0.134(4) 0.116(4) 0.119(4) 0.003(3) 0.024(4) -0.001(4)
C43B 0.137(5) 0.202(8) 0.102(4) 0.001(5) -0.006(4) 0.055(6)
C27A 0.108(3) 0.102(3) 0.085(3) 0.007(3) 0.006(2) 0.012(3)
C2B 0.118(5) 0.191(8) 0.147(8) 0.010(6) -0.002(5) 0.030(5)
C29A 0.112(4) 0.139(5) 0.144(6) 0.034(5) 0.026(4) 0.010(4)
C13B 0.108(3) 0.133(4) 0.102(4) -0.008(3) -0.007(3) 0.015(3)
C24A 0.126(4) 0.164(6) 0.108(4) -0.026(4) -0.030(4) 0.024(4)
C16B 0.169(7) 0.135(6) 0.145(7) -0.021(5) -0.008(5) -0.020(5)
C44B 0.137(5) 0.132(5) 0.104(4) -0.005(4) -0.003(4) 0.029(4)
C21A 0.116(4) 0.134(5) 0.136(5) 0.006(4) -0.002(4) 0.017(4)
C28A 0.109(4) 0.118(4) 0.110(4) 0.012(3) 0.016(3) 0.007(3)
C33B 0.115(4) 0.101(3) 0.090(3) 0.010(3) 0.004(3) 0.011(3)
C45A 0.109(3) 0.109(4) 0.090(3) 0.006(3) 0.016(3) -0.010(3)
C15A 0.171(7) 0.190(7) 0.117(5) 0.012(5) 0.026(5) 0.004(6)
C45B 0.119(4) 0.111(4) 0.101(4) -0.001(3) 0.011(3) -0.004(3)
C39B 0.112(4) 0.121(4) 0.088(3) -0.006(3) 0.019(3) 0.017(3)
C34A 0.174(6) 0.110(4) 0.140(5) 0.015(4) 0.063(5) 0.017(4)
C38A 0.114(4) 0.121(4) 0.111(4) 0.012(3) 0.016(3) 0.013(3)
C44A 0.117(5) 0.137(5) 0.150(6) -0.001(4) -0.029(4) 0.010(4)
C49B 0.120(4) 0.118(4) 0.086(3) 0.002(3) -0.004(3) -0.015(3)
C37B 0.134(5) 0.125(5) 0.152(6) 0.008(4) 0.027(4) -0.003(4)
C1B 0.105(4) 0.151(6) 0.140(6) 0.008(5) 0.026(5) 0.007(4)
C20B 0.117(4) 0.151(5) 0.099(4) -0.017(4) 0.020(4) 0.002(4)
C30A 0.114(4) 0.130(4) 0.095(4) 0.001(3) -0.001(3) 0.017(3)
C14A 0.111(4) 0.152(5) 0.105(4) -0.016(4) 0.016(4) 0.004(4)
C36B 0.118(5) 0.135(5) 0.147(6) 0.022(5) 0.003(4) -0.025(4)
C50B 0.102(3) 0.104(3) 0.096(3) -0.003(3) -0.001(3) -0.009(3)
C13A 0.127(5) 0.182(6) 0.084(3) -0.008(4) -0.005(3) -0.003(4)
C11B 0.120(4) 0.120(4) 0.140(6) -0.013(4) 0.021(4) -0.004(3)
C12B 0.102(4) 0.155(5) 0.122(5) 0.011(4) -0.013(3) -0.014(4)
C11A 0.123(5) 0.136(5) 0.133(5) -0.015(4) 0.021(4) -0.014(4)
C46B 0.118(4) 0.125(4) 0.124(5) -0.023(4) 0.020(4) -0.013(3)
C14B 0.101(4) 0.118(4) 0.086(4) -0.007(3) 0.007(3) -0.008(3)
C30B 0.112(5) 0.128(6) 0.305(16) 0.059(9) -0.004(8) 0.004(4)
C19A 0.103(4) 0.156(5) 0.108(4) -0.009(4) -0.014(3) 0.025(3)
C10A 0.155(6) 0.168(7) 0.169(8) -0.035(6) 0.027(5) -0.057(5)
C43A 0.124(6) 0.177(8) 0.220(10) -0.049(8) -0.044(6) 0.026(6)
C36A 0.137(5) 0.120(5) 0.162(6) -0.010(5) 0.032(5) 0.012(4)
C35B 0.147(5) 0.126(4) 0.142(5) -0.007(5) 0.006(5) -0.019(4)
C32A 0.137(6) 0.194(8) 0.114(5) 0.046(6) 0.038(4) 0.052(6)
C17A 0.112(5) 0.200(8) 0.179(9) -0.033(7) 0.022(6) -0.015(6)
C7A 0.226(10) 0.141(6) 0.133(7) -0.004(5) 0.036(7) 0.020(6)
C48B 0.140(5) 0.167(6) 0.081(4) 0.001(4) 0.003(3) -0.046(5)
C47A 0.146(6) 0.160(7) 0.150(7) 0.033(6) -0.001(5) 0.036(5)
C3B 0.140(6) 0.210(10) 0.212(10) 0.049(9) 0.023(6) 0.049(7)
C2A 0.120(5) 0.163(7) 0.141(6) -0.033(6) 0.035(5) -0.002(5)
C34B 0.110(3) 0.110(4) 0.120(4) -0.002(4) 0.007(3) -0.014(3)
C9A 0.231(12) 0.199(10) 0.159(9) -0.032(8) 0.059(8) -0.093(9)
C18B 0.153(6) 0.163(6) 0.109(4) -0.014(4) -0.027(4) 0.014(5)
C24B 0.113(5) 0.185(7) 0.172(7) -0.056(6) 0.005(5) 0.008(5)
C50A 0.148(5) 0.125(5) 0.112(4) 0.013(4) 0.000(4) -0.025(4)
C18A 0.100(4) 0.172(6) 0.146(6) -0.049(5) 0.012(4) 0.003(4)
C19B 0.127(4) 0.152(5) 0.076(3) -0.007(3) 0.003(3) 0.009(4)
C37A 0.132(5) 0.113(4) 0.153(6) 0.020(4) 0.018(4) 0.009(4)
C41B 0.133(5) 0.220(9) 0.102(5) -0.022(6) 0.009(4) -0.027(5)
C15B 0.131(5) 0.134(5) 0.119(5) -0.003(4) -0.004(4) -0.008(4)
C31A 0.143(5) 0.161(6) 0.089(4) 0.007(4) 0.015(4) 0.036(5)
C40B 0.126(4) 0.145(5) 0.098(5) -0.009(4) 0.019(4) -0.018(4)
C16A 0.150(8) 0.206(9) 0.239(14) -0.025(11) 0.085(9) -0.032(8)
C28B 0.119(5) 0.125(5) 0.187(8) 0.019(5) -0.026(5) -0.004(4)
C23B 0.110(5) 0.172(7) 0.224(11) -0.050(7) 0.041(7) -0.022(5)
C22A 0.145(5) 0.149(6) 0.131(5) -0.037(5) -0.016(5) 0.003(5)
C29B 0.128(6) 0.146(7) 0.241(11) 0.057(7) -0.052(6) -0.032(5)
C49A 0.164(6) 0.145(6) 0.121(5) 0.000(5) -0.009(5) -0.022(5)
C12A 0.104(4) 0.181(6) 0.132(5) -0.005(5) -0.017(4) -0.021(4)
C25A 0.310(14) 0.295(14) 0.129(7) 0.058(8) 0.044(9) 0.136(12)
C9B 0.215(11) 0.163(9) 0.282(18) -0.021(10) 0.116(12) -0.056(10)
C10B 0.159(7) 0.142(6) 0.189(8) -0.017(6) 0.044(6) -0.032(5)
C47B 0.125(5) 0.175(7) 0.103(5) -0.030(5) 0.022(4) -0.035(5)
C4B 0.144(8) 0.204(12) 0.269(17) 0.057(11) 0.062(9) 0.060(8)
C39A 0.111(4) 0.097(3) 0.108(4) -0.002(3) 0.007(4) 0.006(3)
C1A 0.117(5) 0.167(7) 0.167(9) -0.015(6) 0.030(5) 0.023(5)
C6A 0.141(7) 0.199(9) 0.209(9) -0.023(8) 0.013(6) 0.035(7)
C48A 0.151(6) 0.198(9) 0.118(6) 0.010(6) -0.006(5) -0.010(6)
C3A 0.147(7) 0.194(9) 0.225(10) -0.061(9) 0.074(7) -0.031(7)
C6B 0.139(6) 0.159(7) 0.177(7) 0.009(6) 0.043(5) 0.011(5)
C4A 0.176(11) 0.177(9) 0.279(17) -0.051(11) 0.091(11) 0.003(9)
C8B 0.287(16) 0.192(10) 0.228(14) 0.044(10) 0.094(15) -0.041(13)
C7B 0.240(11) 0.166(7) 0.154(8) 0.032(6) 0.036(8) -0.010(7)
C35A 0.172(7) 0.119(5) 0.184(7) 0.002(5) 0.080(6) 0.001(5)
C40A 0.167(6) 0.109(4) 0.146(5) 0.004(4) 0.018(5) -0.036(4)
C5A 0.151(9) 0.196(12) 0.33(2) 0.010(12) 0.067(11) 0.034(8)
C42A 0.137(7) 0.153(8) 0.308(19) -0.070(11) -0.009(10) -0.026(6)
C8A 0.324(17) 0.120(5) 0.147(8) -0.016(6) 0.055(10) -0.056(9)
B2 0.115(4) 0.099(4) 0.089(3) 0.006(3) 0.008(3) -0.001(3)
C25B 0.124(6) 0.248(10) 0.279(13) -0.045(11) -0.074(8) 0.014(6)
C26A 0.116(5) 0.247(9) 0.181(8) -0.025(7) -0.014(6) 0.001(5)
C5B 0.171(10) 0.153(7) 0.232(13) 0.004(8) 0.075(9) 0.010(8)
C21B 0.144(6) 0.208(8) 0.141(6) 0.002(6) 0.035(5) -0.006(6)
C23A 0.146(6) 0.153(6) 0.127(6) -0.025(5) -0.032(5) 0.013(5)
C22B 0.164(9) 0.224(10) 0.176(9) -0.009(8) 0.041(7) 0.002(8)
B1 0.107(4) 0.105(4) 0.087(3) 0.005(3) 0.007(3) -0.003(3)
C41A 0.204(10) 0.149(7) 0.237(12) -0.001(8) 0.023(10) -0.070(8)
C26B 0.30(2) 0.30(2) 0.103(9) 0.070(11) -0.022(12) 0.040(18)
C26C 0.37(5) 0.18(2) 0.16(2) -0.054(17) -0.14(3) 0.10(2)

loop_
_atom_type_symbol
_atom_type_description
_atom_type_scat_dispersion_real
_atom_type_scat_dispersion_imag
_atom_type_scat_source
C C 0.0033 0.0016 'International Tables Vol C Tables 4.2.6.8 and 6.1.1.4'
H H 0.0000 0.0000 'International Tables Vol C Tables 4.2.6.8 and 6.1.1.4'
B B 0.0013 0.0007 'International Tables Vol C Tables 4.2.6.8 and 6.1.1.4'
Co Co 0.3494 0.9721 'International Tables Vol C Tables 4.2.6.8 and 6.1.1.4'
N N 0.0061 0.0033 'International Tables Vol C Tables 4.2.6.8 and 6.1.1.4'
O O 0.0106 0.0060 'International Tables Vol C Tables 4.2.6.8 and 6.1.1.4'

loop_
_geom_angle_atom_site_label_1
_geom_angle_atom_site_label_2
_geom_angle_atom_site_label_3
_geom_angle
_geom_angle_site_symmetry_1
_geom_angle_site_symmetry_3
_geom_angle_publ_flag
O2A Co1A N2A 176.9(3) . . ?
O2A Co1A N1A 87.8(2) . . ?
O2A Co1A N3A 91.4(2) . . ?
O2A Co1A N4A 91.5(3) . . ?
O1A Co1A O2A 87.1(3) . . ?
O1A Co1A N2A 95.9(2) . . ?
O1A Co1A N1A 99.3(3) . . ?
O1A Co1A N3A 96.7(2) . . ?
O1A Co1A N4A 177.8(2) . . ?
N2A Co1A N1A 91.4(2) . . ?
N2A Co1A N3A 88.5(2) . . ?
N2A Co1A N4A 85.5(2) . . ?
N1A Co1A N3A 164.0(2) . . ?
N4A Co1A N1A 82.4(2) . . ?
N4A Co1A N3A 81.6(2) . . ?
O1B Co1B N4B 90.2(2) . . ?
O1B Co1B N3B 91.1(2) . . ?
O1B Co1B N2B 176.1(2) . . ?
O1B Co1B N1B 87.8(2) . . ?
N4B Co1B N3B 81.7(2) . . ?
N4B Co1B N2B 85.9(2) . . ?
N4B Co1B N1B 82.9(2) . . ?
O2B Co1B O1B 86.6(3) . . ?
O2B Co1B N4B 176.9(3) . . ?
O2B Co1B N3B 98.2(3) . . ?
O2B Co1B N2B 97.3(3) . . ?
O2B Co1B N1B 97.2(3) . . ?
N2B Co1B N3B 88.8(2) . . ?
N2B Co1B N1B 91.2(2) . . ?
N1B Co1B N3B 164.5(2) . . ?
C1B O1B Co1B 109.9(5) . . ?
C2A O2A Co1A 109.1(5) . . ?
C1A O1A Co1A 109.9(6) . . ?
C13B N4B Co1B 109.7(3) . . ?
C13B N4B C12B 112.6(5) . . ?
C13B N4B C19B 112.3(5) . . ?
C12B N4B Co1B 107.6(4) . . ?
C19B N4B Co1B 105.3(3) . . ?
C19B N4B C12B 109.0(5) . . ?
C20B N3B Co1B 110.6(4) . . ?
C20B N3B C24B 118.0(7) . . ?
C24B N3B Co1B 131.2(6) . . ?
C20A N2A Co1A 115.0(4) . . ?
C20A N2A C24A 119.2(6) . . ?
C24A N2A Co1A 125.7(5) . . ?
C11A N1A Co1A 111.6(5) . . ?
C11A N1A C7A 118.0(8) . . ?
C7A N1A Co1A 130.3(7) . . ?
C2B O2B Co1B 109.9(5) . . ?
C14A N3A Co1A 110.9(4) . . ?
C14A N3A C18A 117.0(6) . . ?
C18A N3A Co1A 132.0(6) . . ?
C13A N4A Co1A 105.6(4) . . ?
C13A N4A C19A 110.4(5) . . ?
C19A N4A Co1A 110.2(3) . . ?
C12A N4A Co1A 107.3(4) . . ?
C12A N4A C13A 110.1(5) . . ?
C12A N4A C19A 113.1(5) . . ?
C14B N2B Co1B 113.0(4) . . ?
C14B N2B C18B 118.7(6) . . ?
C18B N2B Co1B 128.1(5) . . ?
C11B N1B Co1B 111.4(4) . . ?
C7B N1B Co1B 127.8(7) . . ?
C7B N1B C11B 120.7(8) . . ?
C34A C33A B1 118.9(5) . . ?
C38A C33A C34A 113.7(5) . . ?
C38A C33A B1 127.3(5) . . ?
C16B C17B H17B 119.8 . . ?
C16B C17B C18B 120.5(7) . . ?
C18B C17B H17B 119.8 . . ?
C32B C27B C28B 115.0(6) . . ?
C32B C27B B2 124.7(6) . . ?
C28B C27B B2 119.9(6) . . ?
C27B C32B H32B 118.4 . . ?
C31B C32B C27B 123.3(9) . . ?
C31B C32B H32B 118.4 . . ?
C43B C42B H42B 121.5 . . ?
C43B C42B C41B 116.9(8) . . ?
C41B C42B H42B 121.5 . . ?
C32B C31B H31B 120.6 . . ?
C30B C31B C32B 118.9(10) . . ?
C30B C31B H31B 120.6 . . ?
C45A C46A H46A 119.3 . . ?
C45A C46A C47A 121.4(8) . . ?
C47A C46A H46A 119.3 . . ?
N2A C20A C21A 121.7(6) . . ?
N2A C20A C19A 117.1(6) . . ?
C21A C20A C19A 121.2(6) . . ?
C33B C38B H38B 117.7 . . ?
C37B C38B H38B 117.7 . . ?
C37B C38B C33B 124.5(7) . . ?
C42B C43B H43B 119.5 . . ?
C44B C43B C42B 121.0(8) . . ?
C44B C43B H43B 119.5 . . ?
C28A C27A B1 119.7(5) . . ?
C30A C27A C28A 114.5(5) . . ?
C30A C27A B1 125.7(5) . . ?
O2B C2B C1B 118.4(8) . . ?
O2B C2B C3B 121.7(10) . . ?
C1B C2B C3B 119.8(11) . . ?
C28A C29A H29A 119.7 . . ?
C32A C29A H29A 119.7 . . ?
C32A C29A C28A 120.7(7) . . ?
N4B C13B H13A 108.7 . . ?
N4B C13B H13B 108.7 . . ?
N4B C13B C14B 114.2(5) . . ?
H13A C13B H13B 107.6 . . ?
C14B C13B H13A 108.7 . . ?
C14B C13B H13B 108.7 . . ?
N2A C24A H24A 119.0 . . ?
C23A C24A N2A 122.1(7) . . ?
C23A C24A H24A 119.0 . . ?
C17B C16B H16B 120.6 . . ?
C17B C16B C15B 118.8(8) . . ?
C15B C16B H16B 120.6 . . ?
C43B C44B H44B 118.9 . . ?
C43B C44B C39B 122.3(8) . . ?
C39B C44B H44B 118.9 . . ?
C20A C21A H21A 120.6 . . ?
C20A C21A C22A 118.8(7) . . ?
C22A C21A H21A 120.6 . . ?
C27A C28A H28A 119.1 . . ?
C29A C28A C27A 121.9(7) . . ?
C29A C28A H28A 119.1 . . ?
C38B C33B B2 120.4(5) . . ?
C34B C33B C38B 114.0(6) . . ?
C34B C33B B2 125.6(5) . . ?
C46A C45A B1 121.6(6) . . ?
C50A C45A C46A 115.0(6) . . ?
C50A C45A B1 123.3(6) . . ?
C14A C15A H15A 121.3 . . ?
C14A C15A C16A 117.3(9) . . ?
C16A C15A H15A 121.3 . . ?
C50B C45B H45B 117.8 . . ?
C46B C45B H45B 117.8 . . ?
C46B C45B C50B 124.4(6) . . ?
C44B C39B B2 122.8(6) . . ?
C40B C39B C44B 114.1(6) . . ?
C40B C39B B2 123.1(6) . . ?
C33A C34A H34A 118.5 . . ?
C35A C34A C33A 123.0(7) . . ?
C35A C34A H34A 118.5 . . ?
C33A C38A H38A 118.0 . . ?
C33A C38A C37A 124.0(6) . . ?
C37A C38A H38A 118.0 . . ?
C43A C44A H44A 118.1 . . ?
C43A C44A C39A 123.9(9) . . ?
C39A C44A H44A 118.1 . . ?
C50B C49B H49B 119.1 . . ?
C48B C49B H49B 119.1 . . ?
C48B C49B C50B 121.7(6) . . ?
C38B C37B H37B 119.9 . . ?
C36B C37B C38B 120.1(7) . . ?
C36B C37B H37B 119.9 . . ?
O1B C1B C2B 114.9(8) . . ?
O1B C1B C6B 125.0(9) . . ?
C6B C1B C2B 120.0(9) . . ?
N3B C20B C19B 114.9(6) . . ?
N3B C20B C21B 124.4(7) . . ?
C21B C20B C19B 120.6(7) . . ?
C27A C30A H30A 118.2 . . ?
C31A C30A C27A 123.6(6) . . ?
C31A C30A H30A 118.2 . . ?
N3A C14A C15A 122.9(6) . . ?
N3A C14A C13A 115.2(6) . . ?
C15A C14A C13A 121.9(7) . . ?
C37B C36B H36B 120.8 . . ?
C37B C36B C35B 118.4(6) . . ?
C35B C36B H36B 120.8 . . ?
C45B C50B C49B 114.3(5) . . ?
C45B C50B B2 120.9(5) . . ?
C49B C50B B2 124.8(5) . . ?
N4A C13A C14A 109.4(5) . . ?
N4A C13A H13C 109.8 . . ?
N4A C13A H13D 109.8 . . ?
C14A C13A H13C 109.8 . . ?
C14A C13A H13D 109.8 . . ?
H13C C13A H13D 108.2 . . ?
N1B C11B C12B 117.2(6) . . ?
N1B C11B C10B 122.9(8) . . ?
C10B C11B C12B 119.8(8) . . ?
N4B C12B H12A 109.9 . . ?
N4B C12B H12B 109.9 . . ?
C11B C12B N4B 109.0(5) . . ?
C11B C12B H12A 109.9 . . ?
C11B C12B H12B 109.9 . . ?
H12A C12B H12B 108.3 . . ?
N1A C11A C12A 114.9(6) . . ?
C10A C11A N1A 122.1(8) . . ?
C10A C11A C12A 122.9(8) . . ?
C45B C46B H46B 120.7 . . ?
C47B C46B C45B 118.7(6) . . ?
C47B C46B H46B 120.7 . . ?
N2B C14B C13B 117.0(5) . . ?
N2B C14B C15B 122.1(6) . . ?
C15B C14B C13B 120.9(6) . . ?
C31B C30B H30B 119.4 . . ?
C31B C30B C29B 121.2(9) . . ?
C29B C30B H30B 119.4 . . ?
N4A C19A C20A 112.1(5) . . ?
N4A C19A H19C 109.2 . . ?
N4A C19A H19D 109.2 . . ?
C20A C19A H19C 109.2 . . ?
C20A C19A H19D 109.2 . . ?
H19C C19A H19D 107.9 . . ?
C11A C10A H10A 119.5 . . ?
C9A C10A C11A 121.0(11) . . ?
C9A C10A H10A 119.5 . . ?
C44A C43A H43A 120.3 . . ?
C42A C43A C44A 119.5(11) . . ?
C42A C43A H43A 120.3 . . ?
C37A C36A H36A 120.8 . . ?
C37A C36A C35A 118.4(7) . . ?
C35A C36A H36A 120.8 . . ?
C36B C35B H35B 120.0 . . ?
C34B C35B C36B 119.9(7) . . ?
C34B C35B H35B 120.0 . . ?
C29A C32A H32A 120.5 . . ?
C29A C32A C31A 119.0(6) . . ?
C31A C32A H32A 120.5 . . ?
C18A C17A H17A 119.1 . . ?
C16A C17A H17A 119.1 . . ?
C16A C17A C18A 121.9(10) . . ?
N1A C7A C25A 120.9(10) . . ?
N1A C7A C8A 119.8(10) . . ?
C8A C7A C25A 119.3(11) . . ?
C49B C48B H48B 119.5 . . ?
C47B C48B C49B 121.0(6) . . ?
C47B C48B H48B 119.5 . . ?
C46A C47A H47A 120.3 . . ?
C48A C47A C46A 119.5(8) . . ?
C48A C47A H47A 120.3 . . ?
C2B C3B H3B 121.0 . . ?
C4B C3B C2B 118.0(12) . . ?
C4B C3B H3B 121.0 . . ?
O2A C2A C1A 116.9(8) . . ?
O2A C2A C3A 124.4(11) . . ?
C3A C2A C1A 118.7(11) . . ?
C33B C34B C35B 123.1(6) . . ?
C33B C34B H34B 118.5 . . ?
C35B C34B H34B 118.5 . . ?
C10A C9A H9A 120.9 . . ?
C10A C9A C8A 118.2(11) . . ?
C8A C9A H9A 120.9 . . ?
N2B C18B C17B 120.9(7) . . ?
N2B C18B H18B 119.5 . . ?
N2B C18B C26C 119.2(11) . . ?
C17B C18B H18B 119.5 . . ?
C17B C18B C26C 118.7(11) . . ?
N3B C24B C23B 118.2(8) . . ?
N3B C24B C25B 121.6(10) . . ?
C25B C24B C23B 120.2(9) . . ?
C45A C50A H50A 117.8 . . ?
C45A C50A C49A 124.3(7) . . ?
C49A C50A H50A 117.8 . . ?
N3A C18A C17A 120.7(8) . . ?
N3A C18A C26A 120.7(8) . . ?
C17A C18A C26A 118.6(8) . . ?
N4B C19B H19A 109.7 . . ?
N4B C19B H19B 109.7 . . ?
C20B C19B N4B 110.0(5) . . ?
C20B C19B H19A 109.7 . . ?
C20B C19B H19B 109.7 . . ?
H19A C19B H19B 108.2 . . ?
C38A C37A H37A 119.9 . . ?
C36A C37A C38A 120.2(6) . . ?
C36A C37A H37A 119.9 . . ?
C42B C41B H41B 119.4 . . ?
C40B C41B C42B 121.3(9) . . ?
C40B C41B H41B 119.4 . . ?
C16B C15B H15B 120.5 . . ?
C14B C15B C16B 119.0(7) . . ?
C14B C15B H15B 120.5 . . ?
C30A C31A H31A 119.9 . . ?
C32A C31A C30A 120.3(7) . . ?
C32A C31A H31A 119.9 . . ?
C39B C40B H40B 117.8 . . ?
C41B C40B C39B 124.4(8) . . ?
C41B C40B H40B 117.8 . . ?
C15A C16A H16A 119.9 . . ?
C17A C16A C15A 120.1(11) . . ?
C17A C16A H16A 119.9 . . ?
C27B C28B H28B 118.9 . . ?
C29B C28B C27B 122.2(9) . . ?
C29B C28B H28B 118.9 . . ?
C24B C23B H23B 119.6 . . ?
C22B C23B C24B 120.8(8) . . ?
C22B C23B H23B 119.6 . . ?
C21A C22A H22A 120.8 . . ?
C23A C22A C21A 118.4(7) . . ?
C23A C22A H22A 120.8 . . ?
C30B C29B C28B 119.5(10) . . ?
C30B C29B H29B 120.3 . . ?
C28B C29B H29B 120.3 . . ?
C50A C49A H49A 120.8 . . ?
C48A C49A C50A 118.3(8) . . ?
C48A C49A H49A 120.8 . . ?
N4A C12A C11A 110.7(6) . . ?
N4A C12A H12C 109.5 . . ?
N4A C12A H12D 109.5 . . ?
C11A C12A H12C 109.5 . . ?
C11A C12A H12D 109.5 . . ?
H12C C12A H12D 108.1 . . ?
C7A C25A H25D 109.5 . . ?
C7A C25A H25E 109.5 . . ?
C7A C25A H25F 109.5 . . ?
H25D C25A H25E 109.5 . . ?
H25D C25A H25F 109.5 . . ?
H25E C25A H25F 109.5 . . ?
C10B C9B H9B 121.6 . . ?
C8B C9B H9B 121.6 . . ?
C8B C9B C10B 116.7(12) . . ?
C11B C10B C9B 115.7(10) . . ?
C11B C10B H10B 122.1 . . ?
C9B C10B H10B 122.1 . . ?
C46B C47B H47B 120.1 . . ?
C48B C47B C46B 119.9(6) . . ?
C48B C47B H47B 120.1 . . ?
C3B C4B H4B 119.5 . . ?
C3B C4B C5B 121.1(12) . . ?
C5B C4B H4B 119.5 . . ?
C44A C39A B1 121.6(6) . . ?
C40A C39A C44A 112.8(6) . . ?
C40A C39A B1 124.9(6) . . ?
O1A C1A C2A 116.9(8) . . ?
O1A C1A C6A 122.9(10) . . ?
C6A C1A C2A 120.2(10) . . ?
C1A C6A H6A 119.9 . . ?
C5A C6A C1A 120.2(13) . . ?
C5A C6A H6A 119.9 . . ?
C47A C48A H48A 119.3 . . ?
C49A C48A C47A 121.4(9) . . ?
C49A C48A H48A 119.3 . . ?
C2A C3A H3A 119.5 . . ?
C4A C3A C2A 120.9(13) . . ?
C4A C3A H3A 119.5 . . ?
C1B C6B H6B 120.3 . . ?
C5B C6B C1B 119.4(11) . . ?
C5B C6B H6B 120.3 . . ?
C3A C4A H4A 120.0 . . ?
C3A C4A C5A 120.0(13) . . ?
C5A C4A H4A 120.0 . . ?
C9B C8B H8B 116.5 . . ?
C9B C8B C7B 127.0(15) . . ?
C7B C8B H8B 116.5 . . ?
N1B C7B C8B 116.9(12) . . ?
N1B C7B H7B 121.6 . . ?
N1B C7B C26B 122.5(11) . . ?
C8B C7B H7B 121.6 . . ?
C8B C7B C26B 119.4(12) . . ?
C34A C35A H35A 119.7 . . ?
C36A C35A C34A 120.6(7) . . ?
C36A C35A H35A 119.7 . . ?
C39A C40A H40A 118.9 . . ?
C39A C40A C41A 122.2(10) . . ?
C41A C40A H40A 118.9 . . ?
C6A C5A C4A 119.9(14) . . ?
C6A C5A H5A 120.1 . . ?
C4A C5A H5A 120.1 . . ?
C43A C42A H42A 121.1 . . ?
C41A C42A C43A 117.8(11) . . ?
C41A C42A H42A 121.1 . . ?
C7A C8A H8A 119.6 . . ?
C9A C8A C7A 120.7(11) . . ?
C9A C8A H8A 119.6 . . ?
C27B B2 C33B 102.8(5) . . ?
C27B B2 C39B 113.7(5) . . ?
C27B B2 C50B 113.5(5) . . ?
C33B B2 C39B 110.2(4) . . ?
C33B B2 C50B 111.7(4) . . ?
C50B B2 C39B 105.2(4) . . ?
C24B C25B H25A 109.5 . . ?
C24B C25B H25B 109.5 . . ?
C24B C25B H25C 109.5 . . ?
H25A C25B H25B 109.5 . . ?
H25A C25B H25C 109.5 . . ?
H25B C25B H25C 109.5 . . ?
C18A C26A H26G 109.5 . . ?
C18A C26A H26H 109.5 . . ?
C18A C26A H26I 109.5 . . ?
H26G C26A H26H 109.5 . . ?
H26G C26A H26I 109.5 . . ?
H26H C26A H26I 109.5 . . ?
C4B C5B H5B 119.2 . . ?
C6B C5B C4B 121.6(12) . . ?
C6B C5B H5B 119.2 . . ?
C20B C21B H21B 120.9 . . ?
C22B C21B C20B 118.1(10) . . ?
C22B C21B H21B 120.9 . . ?
C24A C23A C22A 119.7(7) . . ?
C24A C23A H23A 120.1 . . ?
C22A C23A H23A 120.1 . . ?
C23B C22B C21B 120.3(11) . . ?
C23B C22B H22B 119.9 . . ?
C21B C22B H22B 119.9 . . ?
C33A B1 C27A 111.5(4) . . ?
C33A B1 C45A 111.1(4) . . ?
C45A B1 C27A 105.8(4) . . ?
C39A B1 C33A 103.0(4) . . ?
C39A B1 C27A 112.8(5) . . ?
C39A B1 C45A 112.8(5) . . ?
C40A C41A H41A 118.1 . . ?
C42A C41A C40A 123.7(13) . . ?
C42A C41A H41A 118.1 . . ?
C7B C26B H26A 109.5 . . ?
C7B C26B H26B 109.5 . . ?
C7B C26B H26C 109.5 . . ?
H26A C26B H26B 109.5 . . ?
H26A C26B H26C 109.5 . . ?
H26B C26B H26C 109.5 . . ?
C18B C26C H26D 109.5 . . ?
C18B C26C H26E 109.5 . . ?
C18B C26C H26F 109.5 . . ?
H26D C26C H26E 109.5 . . ?
H26D C26C H26F 109.5 . . ?
H26E C26C H26F 109.5 . . ?

loop_
_geom_bond_atom_site_label_1
_geom_bond_atom_site_label_2
_geom_bond_distance
_geom_bond_site_symmetry_2
_geom_bond_publ_flag
Co1A O2A 1.908(6) . ?
Co1A O1A 1.881(5) . ?
Co1A N2A 1.948(5) . ?
Co1A N1A 2.039(7) . ?
Co1A N3A 2.075(5) . ?
Co1A N4A 1.982(5) . ?
Co1B O1B 1.897(5) . ?
Co1B N4B 1.976(4) . ?
Co1B N3B 2.062(6) . ?
Co1B O2B 1.876(5) . ?
Co1B N2B 1.977(5) . ?
Co1B N1B 2.006(6) . ?
O1B C1B 1.354(9) . ?
O2A C2A 1.326(10) . ?
O1A C1A 1.328(10) . ?
N4B C13B 1.461(8) . ?
N4B C12B 1.488(7) . ?
N4B C19B 1.473(7) . ?
N3B C20B 1.349(8) . ?
N3B C24B 1.356(9) . ?
N2A C20A 1.315(8) . ?
N2A C24A 1.351(8) . ?
N1A C11A 1.358(9) . ?
N1A C7A 1.367(11) . ?
O2B C2B 1.325(11) . ?
N3A C14A 1.339(8) . ?
N3A C18A 1.365(9) . ?
N4A C13A 1.482(8) . ?
N4A C19A 1.484(8) . ?
N4A C12A 1.461(8) . ?
N2B C14B 1.332(8) . ?
N2B C18B 1.336(9) . ?
N1B C11B 1.351(9) . ?
N1B C7B 1.343(10) . ?
C33A C34A 1.393(8) . ?
C33A C38A 1.363(7) . ?
C33A B1 1.634(8) . ?
C17B H17B 0.9300 . ?
C17B C16B 1.348(11) . ?
C17B C18B 1.360(11) . ?
C27B C32B 1.392(9) . ?
C27B C28B 1.411(11) . ?
C27B B2 1.625(9) . ?
C32B H32B 0.9300 . ?
C32B C31B 1.388(11) . ?
C42B H42B 0.9300 . ?
C42B C43B 1.382(13) . ?
C42B C41B 1.384(13) . ?
C31B H31B 0.9300 . ?
C31B C30B 1.355(17) . ?
C46A H46A 0.9300 . ?
C46A C45A 1.370(9) . ?
C46A C47A 1.429(11) . ?
C20A C21A 1.368(9) . ?
C20A C19A 1.502(8) . ?
C38B H38B 0.9300 . ?
C38B C33B 1.384(8) . ?
C38B C37B 1.360(9) . ?
C43B H43B 0.9300 . ?
C43B C44B 1.377(11) . ?
C27A C28A 1.402(8) . ?
C27A C30A 1.382(8) . ?
C27A B1 1.655(8) . ?
C2B C1B 1.385(11) . ?
C2B C3B 1.436(13) . ?
C29A H29A 0.9300 . ?
C29A C28A 1.398(9) . ?
C29A C32A 1.354(11) . ?
C13B H13A 0.9700 . ?
C13B H13B 0.9700 . ?
C13B C14B 1.484(8) . ?
C24A H24A 0.9300 . ?
C24A C23A 1.346(10) . ?
C16B H16B 0.9300 . ?
C16B C15B 1.369(11) . ?
C44B H44B 0.9300 . ?
C44B C39B 1.404(8) . ?
C21A H21A 0.9300 . ?
C21A C22A 1.401(11) . ?
C28A H28A 0.9300 . ?
C33B C34B 1.367(8) . ?
C33B B2 1.635(9) . ?
C45A C50A 1.366(8) . ?
C45A B1 1.653(9) . ?
C15A H15A 0.9300 . ?
C15A C14A 1.372(10) . ?
C15A C16A 1.406(13) . ?
C45B H45B 0.9300 . ?
C45B C50B 1.389(8) . ?
C45B C46B 1.388(8) . ?
C39B C40B 1.384(9) . ?
C39B B2 1.652(9) . ?
C34A H34A 0.9300 . ?
C34A C35A 1.375(10) . ?
C38A H38A 0.9300 . ?
C38A C37A 1.381(9) . ?
C44A H44A 0.9300 . ?
C44A C43A 1.374(13) . ?
C44A C39A 1.379(10) . ?
C49B H49B 0.9300 . ?
C49B C50B 1.400(8) . ?
C49B C48B 1.396(9) . ?
C37B H37B 0.9300 . ?
C37B C36B 1.336(11) . ?
C1B C6B 1.385(12) . ?
C20B C19B 1.464(9) . ?
C20B C21B 1.368(10) . ?
C30A H30A 0.9300 . ?
C30A C31A 1.374(9) . ?
C14A C13A 1.483(9) . ?
C36B H36B 0.9300 . ?
C36B C35B 1.393(10) . ?
C50B B2 1.651(8) . ?
C13A H13C 0.9700 . ?
C13A H13D 0.9700 . ?
C11B C12B 1.464(10) . ?
C11B C10B 1.389(10) . ?
C12B H12A 0.9700 . ?
C12B H12B 0.9700 . ?
C11A C10A 1.354(10) . ?
C11A C12A 1.463(11) . ?
C46B H46B 0.9300 . ?
C46B C47B 1.367(10) . ?
C14B C15B 1.358(9) . ?
C30B H30B 0.9300 . ?
C30B C29B 1.372(17) . ?
C19A H19C 0.9700 . ?
C19A H19D 0.9700 . ?
C10A H10A 0.9300 . ?
C10A C9A 1.340(14) . ?
C43A H43A 0.9300 . ?
C43A C42A 1.370(18) . ?
C36A H36A 0.9300 . ?
C36A C37A 1.351(10) . ?
C36A C35A 1.354(11) . ?
C35B H35B 0.9300 . ?
C35B C34B 1.372(8) . ?
C32A H32A 0.9300 . ?
C32A C31A 1.367(11) . ?
C17A H17A 0.9300 . ?
C17A C18A 1.377(13) . ?
C17A C16A 1.271(15) . ?
C7A C25A 1.493(15) . ?
C7A C8A 1.382(14) . ?
C48B H48B 0.9300 . ?
C48B C47B 1.352(10) . ?
C47A H47A 0.9300 . ?
C47A C48A 1.337(12) . ?
C3B H3B 0.9300 . ?
C3B C4B 1.365(18) . ?
C2A C1A 1.410(12) . ?
C2A C3A 1.404(13) . ?
C34B H34B 0.9300 . ?
C9A H9A 0.9300 . ?
C9A C8A 1.382(16) . ?
C18B H18B 0.9300 . ?
C18B C26C 1.5006(15) . ?
C24B C23B 1.444(14) . ?
C24B C25B 1.430(15) . ?
C50A H50A 0.9300 . ?
C50A C49A 1.400(10) . ?
C18A C26A 1.487(12) . ?
C19B H19A 0.9700 . ?
C19B H19B 0.9700 . ?
C37A H37A 0.9300 . ?
C41B H41B 0.9300 . ?
C41B C40B 1.338(10) . ?
C15B H15B 0.9300 . ?
C31A H31A 0.9300 . ?
C40B H40B 0.9300 . ?
C16A H16A 0.9300 . ?
C28B H28B 0.9300 . ?
C28B C29B 1.381(12) . ?
C23B H23B 0.9300 . ?
C23B C22B 1.338(14) . ?
C22A H22A 0.9300 . ?
C22A C23A 1.361(10) . ?
C29B H29B 0.9300 . ?
C49A H49A 0.9300 . ?
C49A C48A 1.330(12) . ?
C12A H12C 0.9700 . ?
C12A H12D 0.9700 . ?
C25A H25D 0.9600 . ?
C25A H25E 0.9600 . ?
C25A H25F 0.9600 . ?
C9B H9B 0.9300 . ?
C9B C10B 1.459(18) . ?
C9B C8B 1.31(2) . ?
C10B H10B 0.9300 . ?
C47B H47B 0.9300 . ?
C4B H4B 0.9300 . ?
C4B C5B 1.371(16) . ?
C39A C40A 1.369(9) . ?
C39A B1 1.618(9) . ?
C1A C6A 1.390(13) . ?
C6A H6A 0.9300 . ?
C6A C5A 1.389(17) . ?
C48A H48A 0.9300 . ?
C3A H3A 0.9300 . ?
C3A C4A 1.375(18) . ?
C6B H6B 0.9300 . ?
C6B C5B 1.368(15) . ?
C4A H4A 0.9300 . ?
C4A C5A 1.40(2) . ?
C8B H8B 0.9300 . ?
C8B C7B 1.363(16) . ?
C7B H7B 0.9300 . ?
C7B C26B 1.54(2) . ?
C35A H35A 0.9300 . ?
C40A H40A 0.9300 . ?
C40A C41A 1.379(13) . ?
C5A H5A 0.9300 . ?
C42A H42A 0.9300 . ?
C42A C41A 1.274(18) . ?
C8A H8A 0.9300 . ?
C25B H25A 0.9600 . ?
C25B H25B 0.9600 . ?
C25B H25C 0.9600 . ?
C26A H26G 0.9600 . ?
C26A H26H 0.9600 . ?
C26A H26I 0.9600 . ?
C5B H5B 0.9300 . ?
C21B H21B 0.9300 . ?
C21B C22B 1.354(13) . ?
C23A H23A 0.9300 . ?
C22B H22B 0.9300 . ?
C41A H41A 0.9300 . ?
C26B H26A 0.9600 . ?
C26B H26B 0.9600 . ?
C26B H26C 0.9600 . ?
C26C H26D 0.9600 . ?
C26C H26E 0.9600 . ?
C26C H26F 0.9600 . ?

loop_
_geom_torsion_atom_site_label_1
_geom_torsion_atom_site_label_2
_geom_torsion_atom_site_label_3
_geom_torsion_atom_site_label_4
_geom_torsion
_geom_torsion_site_symmetry_1
_geom_torsion_site_symmetry_2
_geom_torsion_site_symmetry_3
_geom_torsion_site_symmetry_4
_geom_torsion_publ_flag
Co1A O2A C2A C1A -3.7(8) . . . . ?
Co1A O2A C2A C3A 175.8(6) . . . . ?
Co1A O1A C1A C2A 1.5(9) . . . . ?
Co1A O1A C1A C6A -176.3(7) . . . . ?
Co1A N2A C20A C21A -175.9(5) . . . . ?
Co1A N2A C20A C19A 3.6(7) . . . . ?
Co1A N2A C24A C23A 175.6(6) . . . . ?
Co1A N1A C11A C10A -176.1(6) . . . . ?
Co1A N1A C11A C12A 7.2(8) . . . . ?
Co1A N1A C7A C25A -4.8(12) . . . . ?
Co1A N1A C7A C8A 177.0(6) . . . . ?
Co1A N3A C14A C15A 178.9(6) . . . . ?
Co1A N3A C14A C13A -4.0(7) . . . . ?
Co1A N3A C18A C17A -179.2(6) . . . . ?
Co1A N3A C18A C26A 1.4(10) . . . . ?
Co1A N4A C13A C14A -44.5(6) . . . . ?
Co1A N4A C19A C20A -2.5(6) . . . . ?
Co1A N4A C12A C11A 39.3(7) . . . . ?
Co1B O1B C1B C2B 4.5(7) . . . . ?
Co1B O1B C1B C6B -178.7(6) . . . . ?
Co1B N4B C13B C14B -0.6(6) . . . . ?
Co1B N4B C12B C11B -36.4(6) . . . . ?
Co1B N4B C19B C20B 44.8(6) . . . . ?
Co1B N3B C20B C19B 3.3(7) . . . . ?
Co1B N3B C20B C21B -177.5(6) . . . . ?
Co1B N3B C24B C23B 179.3(5) . . . . ?
Co1B N3B C24B C25B -0.9(11) . . . . ?
Co1B O2B C2B C1B 0.4(10) . . . . ?
Co1B O2B C2B C3B 179.7(7) . . . . ?
Co1B N2B C14B C13B -6.2(6) . . . . ?
Co1B N2B C14B C15B 173.9(5) . . . . ?
Co1B N2B C18B C17B -172.9(6) . . . . ?
Co1B N2B C18B C26C 20(2) . . . . ?
Co1B N1B C11B C12B -1.2(7) . . . . ?
Co1B N1B C11B C10B -179.7(5) . . . . ?
Co1B N1B C7B C8B 178.3(9) . . . . ?
Co1B N1B C7B C26B -14.6(16) . . . . ?
O1B Co1B O2B C2B 1.7(6) . . . . ?
O1B C1B C6B C5B -176.6(7) . . . . ?
O2A Co1A O1A C1A -2.8(5) . . . . ?
O2A C2A C1A O1A 1.6(10) . . . . ?
O2A C2A C1A C6A 179.5(8) . . . . ?
O2A C2A C3A C4A 179.8(9) . . . . ?
O1A C1A C6A C5A 179.1(9) . . . . ?
N4B Co1B O1B C1B 176.7(4) . . . . ?
N4B C13B C14B N2B 4.6(7) . . . . ?
N4B C13B C14B C15B -175.5(6) . . . . ?
N3B Co1B O1B C1B -101.6(4) . . . . ?
N3B Co1B O2B C2B 92.4(6) . . . . ?
N3B C20B C19B N4B -32.2(8) . . . . ?
N3B C20B C21B C22B -1.6(13) . . . . ?
N3B C24B C23B C22B -4.0(13) . . . . ?
N2A Co1A O1A C1A 176.9(5) . . . . ?
N2A C20A C21A C22A -1.2(10) . . . . ?
N2A C20A C19A N4A -0.6(8) . . . . ?
N2A C24A C23A C22A 1.3(13) . . . . ?
N1A Co1A O1A C1A 84.5(6) . . . . ?
N1A C11A C10A C9A -1.8(13) . . . . ?
N1A C11A C12A N4A -31.2(9) . . . . ?
N1A C7A C8A C9A -1.8(14) . . . . ?
O2B Co1B O1B C1B -3.5(5) . . . . ?
O2B C2B C1B O1B -3.4(10) . . . . ?
O2B C2B C1B C6B 179.6(7) . . . . ?
O2B C2B C3B C4B 179.5(9) . . . . ?
N3A Co1A O1A C1A -93.9(5) . . . . ?
N3A C14A C13A N4A 32.5(8) . . . . ?
N2B Co1B O2B C2B -177.8(6) . . . . ?
N2B C14B C15B C16B 0.8(10) . . . . ?
N1B Co1B O1B C1B 93.8(4) . . . . ?
N1B Co1B O2B C2B -85.6(6) . . . . ?
N1B C11B C12B N4B 25.2(8) . . . . ?
N1B C11B C10B C9B 0.1(11) . . . . ?
C33A C34A C35A C36A -4.4(14) . . . . ?
C33A C38A C37A C36A -2.9(11) . . . . ?
C17B C16B C15B C14B 0.1(12) . . . . ?
C27B C32B C31B C30B 0.9(13) . . . . ?
C27B C28B C29B C30B -1.0(13) . . . . ?
C32B C27B C28B C29B 2.3(10) . . . . ?
C32B C27B B2 C33B -106.9(6) . . . . ?
C32B C27B B2 C39B 12.1(8) . . . . ?
C32B C27B B2 C50B 132.3(6) . . . . ?
C32B C31B C30B C29B 0.5(15) . . . . ?
C42B C43B C44B C39B -1.8(10) . . . . ?
C42B C41B C40B C39B 2.0(11) . . . . ?
C31B C30B C29B C28B -0.4(15) . . . . ?
C46A C45A C50A C49A -1.2(9) . . . . ?
C46A C45A B1 C33A 162.7(5) . . . . ?
C46A C45A B1 C27A -76.1(6) . . . . ?
C46A C45A B1 C39A 47.7(7) . . . . ?
C46A C47A C48A C49A 0.4(13) . . . . ?
C20A N2A C24A C23A -1.9(11) . . . . ?
C20A C21A C22A C23A 0.5(11) . . . . ?
C38B C33B C34B C35B 0.0(9) . . . . ?
C38B C33B B2 C27B 49.8(7) . . . . ?
C38B C33B B2 C39B -71.7(7) . . . . ?
C38B C33B B2 C50B 171.8(5) . . . . ?
C38B C37B C36B C35B -0.4(12) . . . . ?
C43B C42B C41B C40B -3.1(12) . . . . ?
C43B C44B C39B C40B 0.5(9) . . . . ?
C43B C44B C39B B2 -177.5(5) . . . . ?
C27A C30A C31A C32A 0.1(10) . . . . ?
C2B C1B C6B C5B 0.1(12) . . . . ?
C2B C3B C4B C5B 1.8(16) . . . . ?
C29A C32A C31A C30A 1.9(10) . . . . ?
C13B N4B C12B C11B 84.6(6) . . . . ?
C13B N4B C19B C20B -74.5(6) . . . . ?
C13B C14B C15B C16B -179.2(6) . . . . ?
C24A N2A C20A C21A 1.9(9) . . . . ?
C24A N2A C20A C19A -178.6(6) . . . . ?
C16B C17B C18B N2B -1.3(13) . . . . ?
C16B C17B C18B C26C 165.7(19) . . . . ?
C44B C39B C40B C41B -0.6(9) . . . . ?
C44B C39B B2 C27B -133.0(6) . . . . ?
C44B C39B B2 C33B -18.3(7) . . . . ?
C44B C39B B2 C50B 102.3(6) . . . . ?
C21A C20A C19A N4A 178.9(6) . . . . ?
C21A C22A C23A C24A -0.5(12) . . . . ?
C28A C27A C30A C31A -2.1(8) . . . . ?
C28A C27A B1 C33A 58.4(7) . . . . ?
C28A C27A B1 C45A -62.5(6) . . . . ?
C28A C27A B1 C39A 173.7(5) . . . . ?
C28A C29A C32A C31A -1.7(10) . . . . ?
C33B C38B C37B C36B -1.0(12) . . . . ?
C45A C46A C47A C48A -1.9(12) . . . . ?
C45A C50A C49A C48A -0.1(12) . . . . ?
C15A C14A C13A N4A -150.3(7) . . . . ?
C45B C50B B2 C27B 177.8(5) . . . . ?
C45B C50B B2 C33B 62.2(7) . . . . ?
C45B C50B B2 C39B -57.4(6) . . . . ?
C45B C46B C47B C48B -0.3(10) . . . . ?
C34A C33A C38A C37A 0.5(10) . . . . ?
C34A C33A B1 C27A 179.2(6) . . . . ?
C34A C33A B1 C45A -63.0(7) . . . . ?
C34A C33A B1 C39A 58.0(7) . . . . ?
C38A C33A C34A C35A 3.1(11) . . . . ?
C38A C33A B1 C27A 4.0(8) . . . . ?
C38A C33A B1 C45A 121.8(6) . . . . ?
C38A C33A B1 C39A -117.2(6) . . . . ?
C44A C43A C42A C41A 1.7(17) . . . . ?
C44A C39A C40A C41A 0.5(11) . . . . ?
C44A C39A B1 C33A 68.2(7) . . . . ?
C44A C39A B1 C27A -52.1(7) . . . . ?
C44A C39A B1 C45A -171.9(5) . . . . ?
C49B C50B B2 C27B -2.8(7) . . . . ?
C49B C50B B2 C33B -118.4(5) . . . . ?
C49B C50B B2 C39B 122.1(5) . . . . ?
C49B C48B C47B C46B 1.9(10) . . . . ?
C37B C38B C33B C34B 1.2(10) . . . . ?
C37B C38B C33B B2 -175.6(7) . . . . ?
C37B C36B C35B C34B 1.6(12) . . . . ?
C1B C2B C3B C4B -1.2(13) . . . . ?
C1B C6B C5B C4B 0.5(14) . . . . ?
C20B N3B C24B C23B 3.5(10) . . . . ?
C20B N3B C24B C25B -176.7(8) . . . . ?
C20B C21B C22B C23B 1.2(16) . . . . ?
C30A C27A C28A C29A 2.3(8) . . . . ?
C30A C27A B1 C33A -122.4(6) . . . . ?
C30A C27A B1 C45A 116.7(6) . . . . ?
C30A C27A B1 C39A -7.1(7) . . . . ?
C14A N3A C18A C17A -3.4(10) . . . . ?
C14A N3A C18A C26A 177.2(7) . . . . ?
C14A C15A C16A C17A 1.6(16) . . . . ?
C36B C35B C34B C33B -1.4(11) . . . . ?
C50B C45B C46B C47B -1.9(9) . . . . ?
C50B C49B C48B C47B -1.4(9) . . . . ?
C13A N4A C19A C20A -118.7(6) . . . . ?
C13A N4A C12A C11A 153.7(6) . . . . ?
C11B N1B C7B C8B -0.8(14) . . . . ?
C11B N1B C7B C26B 166.2(12) . . . . ?
C12B N4B C13B C14B -120.4(5) . . . . ?
C12B N4B C19B C20B 160.0(5) . . . . ?
C12B C11B C10B C9B -178.3(8) . . . . ?
C11A N1A C7A C25A 179.6(9) . . . . ?
C11A N1A C7A C8A 1.5(11) . . . . ?
C11A C10A C9A C8A 1.4(15) . . . . ?
C46B C45B C50B C49B 2.3(8) . . . . ?
C46B C45B C50B B2 -178.1(5) . . . . ?
C14B N2B C18B C17B 2.1(11) . . . . ?
C14B N2B C18B C26C -164.9(18) . . . . ?
C19A N4A C13A C14A 74.5(7) . . . . ?
C19A N4A C12A C11A -82.3(7) . . . . ?
C19A C20A C21A C22A 179.3(6) . . . . ?
C10A C11A C12A N4A 152.0(7) . . . . ?
C10A C9A C8A C7A 0.3(16) . . . . ?
C43A C44A C39A C40A -2.5(10) . . . . ?
C43A C44A C39A B1 -174.0(7) . . . . ?
C43A C42A C41A C40A -4(2) . . . . ?
C32A C29A C28A C27A -0.4(10) . . . . ?
C7A N1A C11A C10A 0.3(11) . . . . ?
C7A N1A C11A C12A -176.5(6) . . . . ?
C48B C49B C50B C45B -0.6(8) . . . . ?
C48B C49B C50B B2 179.9(5) . . . . ?
C47A C46A C45A C50A 2.2(9) . . . . ?
C47A C46A C45A B1 179.1(6) . . . . ?
C3B C2B C1B O1B 177.3(7) . . . . ?
C3B C2B C1B C6B 0.3(11) . . . . ?
C3B C4B C5B C6B -1.5(17) . . . . ?
C2A C1A C6A C5A 1.4(14) . . . . ?
C2A C3A C4A C5A 0.2(17) . . . . ?
C34B C33B B2 C27B -126.6(6) . . . . ?
C34B C33B B2 C39B 112.0(6) . . . . ?
C34B C33B B2 C50B -4.6(8) . . . . ?
C18B N2B C14B C13B 178.1(6) . . . . ?
C18B N2B C14B C15B -1.9(9) . . . . ?
C18B C17B C16B C15B 0.2(13) . . . . ?
C24B N3B C20B C19B 179.9(6) . . . . ?
C24B N3B C20B C21B -0.9(10) . . . . ?
C24B C23B C22B C21B 1.5(16) . . . . ?
C50A C45A B1 C33A -20.6(7) . . . . ?
C50A C45A B1 C27A 100.6(6) . . . . ?
C50A C45A B1 C39A -135.6(6) . . . . ?
C50A C49A C48A C47A 0.6(13) . . . . ?
C18A N3A C14A C15A 2.2(10) . . . . ?
C18A N3A C14A C13A 179.4(6) . . . . ?
C18A C17A C16A C15A -2.9(19) . . . . ?
C19B N4B C13B C14B 116.1(5) . . . . ?
C19B N4B C12B C11B -150.1(6) . . . . ?
C19B C20B C21B C22B 177.5(8) . . . . ?
C37A C36A C35A C34A 1.9(14) . . . . ?
C41B C42B C43B C44B 3.0(11) . . . . ?
C40B C39B B2 C27B 49.1(7) . . . . ?
C40B C39B B2 C33B 163.8(5) . . . . ?
C40B C39B B2 C50B -75.6(6) . . . . ?
C16A C15A C14A N3A -1.3(12) . . . . ?
C16A C15A C14A C13A -178.3(8) . . . . ?
C16A C17A C18A N3A 3.9(16) . . . . ?
C16A C17A C18A C26A -176.7(11) . . . . ?
C28B C27B C32B C31B -2.2(10) . . . . ?
C28B C27B B2 C33B 65.2(7) . . . . ?
C28B C27B B2 C39B -175.8(6) . . . . ?
C28B C27B B2 C50B -55.7(7) . . . . ?
C12A N4A C13A C14A -160.0(6) . . . . ?
C12A N4A C19A C20A 117.5(6) . . . . ?
C12A C11A C10A C9A 174.7(8) . . . . ?
C25A C7A C8A C9A -180.0(11) . . . . ?
C9B C8B C7B N1B 3(2) . . . . ?
C9B C8B C7B C26B -164.8(18) . . . . ?
C10B C11B C12B N4B -156.3(6) . . . . ?
C10B C9B C8B C7B -3(3) . . . . ?
C39A C44A C43A C42A 1.6(13) . . . . ?
C39A C40A C41A C42A 2.7(18) . . . . ?
C1A C2A C3A C4A -0.7(13) . . . . ?
C1A C6A C5A C4A -1.8(18) . . . . ?
C3A C2A C1A O1A -178.0(7) . . . . ?
C3A C2A C1A C6A -0.1(11) . . . . ?
C3A C4A C5A C6A 1(2) . . . . ?
C8B C9B C10B C11B 1.4(17) . . . . ?
C7B N1B C11B C12B 178.0(7) . . . . ?
C7B N1B C11B C10B -0.4(11) . . . . ?
C35A C36A C37A C38A 1.6(12) . . . . ?
C40A C39A B1 C33A -102.2(6) . . . . ?
C40A C39A B1 C27A 137.4(6) . . . . ?
C40A C39A B1 C45A 17.6(8) . . . . ?
B2 C27B C32B C31B 170.2(7) . . . . ?
B2 C27B C28B C29B -170.5(6) . . . . ?
B2 C33B C34B C35B 176.6(6) . . . . ?
B2 C39B C40B C41B 177.4(6) . . . . ?
C25B C24B C23B C22B 176.2(10) . . . . ?
C21B C20B C19B N4B 148.5(7) . . . . ?
B1 C33A C34A C35A -172.7(8) . . . . ?
B1 C33A C38A C37A 175.9(6) . . . . ?
B1 C27A C28A C29A -178.5(5) . . . . ?
B1 C27A C30A C31A 178.7(5) . . . . ?
B1 C45A C50A C49A -178.1(6) . . . . ?
B1 C39A C40A C41A 171.7(8) . . . . ?

loop_
_twin_individual_id
_twin_individual_mass_fraction_refined
1 0.618(17)
2 0.382(17)
